data_1566972
loop_
_publ_author_name
'Schlesinger, Carina'
'Fitterer, Arnd'
'Buchsbaum, Christian'
'Habermehl, Stefan'
'Chierotti, Michele R.'
'Nervi, Carlo'
'Schmidt, Martin U.'

_publ_section_title
;
 Ambiguous structure determination from powder data: four different
 structural models of 4,11-difluoroquinacridone with similar X-ray powder
 patterns, fit to the PDF, SSNMR and DFT-D
;
_journal_coeditor_code LT5047SUP1
_journal_issue 4
_journal_name_full IUCrJ
_journal_paper_doi 10.1107/S2052252522004237
_journal_volume 9
_journal_year 2022
_chemical_formula_moiety 'C20 H10 F2 N2 O2'
_chemical_formula_sum 'C20 H10 F2 N2 O2'
_chemical_formula_weight 348.3016
_chemical_name_common
;
4,11-Difluoro-quinacridone from Rietveld refinement
Remark: This is the correct structural model. 
The model which fits well to the powder data, 
fits well to the pair-distribution function,
has the lowest energy in lattice-energy minimisations, 
and agrees with solid-state NMR data.
Three wrong structural models are deposited in the CSD as well.
Further discussion see publication.
;
_chemical_name_systematic '4,11-Difluoroquino[2,3-b]acridine-7,14(5H,12H)-dione, wrong structural model A'
_space_group_crystal_system monoclinic
_space_group_IT_number 14
_space_group_name_Hall '-P 2ybc'
_space_group_name_H-M_alt 'P 1 21/c 1'
_cell_angle_alpha 90
_cell_angle_beta 102.504(12)
_cell_angle_gamma 90
_cell_formula_units_Z 2
_cell_length_a 14.2172(15)
_cell_length_b 3.76778(16)
_cell_length_c 13.7038(13)
_cell_measurement_temperature 300
_cell_measurement_theta_max 79.9900
_cell_measurement_theta_min 4.50000
_cell_volume 716.66(11)
_computing_cell_refinement TOPAS-Academic
_computing_data_collection '<i>WINX^POW^</i> (Stoe & Cie, 2004)'
_computing_data_reduction '<i>WINX^POW^</i> (Stoe & Cie, 2004)'
_computing_molecular_graphics '<i>Mercury</i> (Macrae <i>et al.</i>, 2008)'
_computing_structure_refinement TOPAS-Academic
_computing_structure_solution FIDEL
_diffrn_ambient_temperature 300
_diffrn_measurement_device_type STOE-Stadi-P
_diffrn_radiation_monochromator Ge(111)
_diffrn_radiation_type 'Cu K\a~1~'
_diffrn_radiation_wavelength 1.54056
_exptl_absorpt_coefficient_mu 1.048
_exptl_crystal_density_diffrn 1.614
_exptl_crystal_description powder
_exptl_crystal_F_000 356
_pd_calc_method 'Rietveld Refinement'
_pd_char_colour orange
_pd_char_particle_morphology powder
_pd_meas_2theta_range_inc 0.010000
_pd_meas_2theta_range_max 79.9900
_pd_meas_2theta_range_min 2.00000
_pd_meas_number_of_points 7800
_pd_meas_scan_method cont
_pd_proc_2theta_range_inc 0.010000
_pd_proc_2theta_range_max 79.9900
_pd_proc_2theta_range_min 4.50000
_pd_proc_ls_background_function 'Chebyshev function with 20 terms'
_pd_proc_ls_pref_orient_corr none
_pd_proc_ls_profile_function 'fundamental parameters'
_pd_proc_ls_prof_R_factor 0.10919
_pd_proc_ls_prof_wR_expected 0.02320
_pd_proc_ls_prof_wR_factor 0.12239
_pd_proc_wavelength 1.54056
_pd_spec_mounting 'prepared between polymer films '
_pd_spec_mount_mode transmission
_refine_ls_extinction_method none
_refine_ls_goodness_of_fit_all 5.275
_refine_ls_hydrogen_treatment refxyz
_refine_ls_matrix_type fullcycle
_refine_ls_number_constraints 0
_refine_ls_number_restraints 61
_refine_ls_R_factor_all 0.01504
_refine_ls_shift/su_max 0.001
_refine_ls_weighting_details w=1/\s[Y~obs~]^2^
_refine_ls_weighting_scheme sigma
_cod_data_source_file lt5047.cif
_cod_data_source_block DFQ_model_B_Rietveld
_cod_original_cell_volume 716.67(11)
_cod_original_sg_symbol_H-M 'P 21/c'
_cod_database_code 1566972

loop_
_symmetry_equiv_pos_site_id
_symmetry_equiv_pos_as_xyz
1 '-x, -y, -z'
2 '-x, y+1/2, -z+1/2'
3 'x, -y+1/2, z+1/2'
4 'x, y, z'

loop_
_atom_site_label
_atom_site_type_symbol
_atom_site_symmetry_multiplicity
_atom_site_fract_x
_atom_site_fract_y
_atom_site_fract_z
_atom_site_occupancy
_atom_site_B_iso_or_equiv
_atom_site_U_iso_or_equiv
C13 C 0 -0.01866(19) -0.0043(16) 0.09537(20) 1 2.870(99) 0.03635
C11 C 0 0.07154(21) 0.1193(15) 0.08243(19) 1 2.870(99) 0.03635
C12 C 0 0.08887(23) 0.1346(15) -0.01639(22) 1 2.870(99) 0.03635
H18 H 0 -0.0377(11) 0.0137(66) 0.16736(81) 1 3.44(12) 0.04362
C10 C 0 0.14753(25) 0.2603(16) 0.16837(23) 1 2.870(99) 0.03635
N3 N 0 0.17586(23) 0.2573(14) -0.03206(22) 1 2.870(99) 0.03635
C9 C 0 0.23611(24) 0.4012(13) 0.14672(24) 1 2.870(99) 0.03635
O2 O 0 0.13646(34) 0.2464(19) 0.25703(32) 1 2.870(99) 0.03635
H15 H 0 0.18661(71) 0.2504(46) -0.10407(86) 1 3.44(12) 0.04362
C8 C 0 0.24574(23) 0.3958(14) 0.04403(24) 1 2.870(99) 0.03635
C4 C 0 0.31189(24) 0.5194(15) 0.22396(23) 1 2.870(99) 0.03635
C7 C 0 0.33085(25) 0.5393(18) 0.02596(23) 1 2.870(99) 0.03635
H14 H 0 0.29844(72) 0.5299(43) 0.2981(11) 1 3.44(12) 0.04362
C5 C 0 0.39171(24) 0.6720(17) 0.20280(24) 1 2.870(99) 0.03635
F17 F 0 0.34055(33) 0.5471(16) -0.07052(31) 1 2.870(99) 0.03635
C6 C 0 0.40583(23) 0.6501(16) 0.10225(24) 1 2.870(99) 0.03635
H1 H 0 0.4485(10) 0.7762(68) 0.2620(15) 1 3.44(12) 0.04362
H16 H 0 0.4713(10) 0.7422(33) 0.0826(12) 1 3.44(12) 0.04362

loop_
_geom_angle_id
_geom_angle_atom_site_label_1
_geom_angle_atom_site_label_2
_geom_angle_atom_site_label_3
_geom_angle
1 C11 C13 H18 121(1)
4 C13 C11 C12 118.7(3)
5 C13 C11 C10 122.3(3)
6 C12 C11 C10 118.9(3)
7 C11 C12 N3 120.3(4)
10 C11 C10 C9 118.3(4)
11 C11 C10 O2 121.3(4)
12 C9 C10 O2 120.4(4)
13 C12 N3 H15 117.6(8)
14 C12 N3 C8 122.2(4)
15 H15 N3 C8 120.1(8)
16 C10 C9 C8 117.6(3)
17 C10 C9 C4 121.1(4)
18 C8 C9 C4 121.2(4)
19 N3 C8 C9 122.6(4)
20 N3 C8 C7 121.6(4)
21 C9 C8 C7 115.9(4)
22 C9 C4 H14 117.3(8)
23 C9 C4 C5 120.8(4)
24 H14 C4 C5 120.9(8)
25 C8 C7 F17 117.1(4)
26 C8 C7 C6 122.5(4)
27 F17 C7 C6 120.3(4)
28 C4 C5 C6 118.5(4)
29 C4 C5 H1 121(1)
30 C6 C5 H1 120(1)
31 C7 C6 C5 119.7(4)
32 C7 C6 H16 118.2(9)
33 C5 C6 H16 121.8(9)
36 C11 C13 H18 121(1)
37 C13 C11 C12 118.7(3)
38 C13 C11 C10 122.3(3)
39 C12 C11 C10 118.9(3)
42 C11 C12 N3 120.3(4)
43 C11 C10 C9 118.3(4)
44 C11 C10 O2 121.3(4)
45 C9 C10 O2 120.4(4)
46 C12 N3 H15 117.6(8)
47 C12 N3 C8 122.2(4)
48 H15 N3 C8 120.1(8)
49 C10 C9 C8 117.6(3)
50 C10 C9 C4 121.1(4)
51 C8 C9 C4 121.2(4)
52 N3 C8 C9 122.6(4)
53 N3 C8 C7 121.6(4)
54 C9 C8 C7 115.9(4)
55 C9 C4 H14 117.3(8)
56 C9 C4 C5 120.8(4)
57 H14 C4 C5 120.9(8)
58 C8 C7 F17 117.1(4)
59 C8 C7 C6 122.5(4)
60 F17 C7 C6 120.3(4)
61 C4 C5 C6 118.5(4)
62 C4 C5 H1 121(1)
63 C6 C5 H1 120(1)
64 C7 C6 C5 119.7(4)
65 C7 C6 H16 118.2(9)
66 C5 C6 H16 121.8(9)

loop_
_geom_bond_id
_geom_bond_atom_site_label_1
_geom_bond_atom_site_label_2
_geom_bond_distance
1 C13 C11 1.411(5)
2 C13 H18 1.08(1)
4 C11 C12 1.429(4)
5 C11 C10 1.512(5)
6 C12 N3 1.380(5)
8 C10 C9 1.455(6)
9 C10 O2 1.260(6)
10 N3 H15 1.03(1)
11 N3 C8 1.378(5)
12 C9 C8 1.443(5)
13 C9 C4 1.409(5)
14 C8 C7 1.396(6)
15 C4 H14 1.07(2)
16 C4 C5 1.358(6)
17 C7 F17 1.359(6)
18 C7 C6 1.386(5)
19 C5 C6 1.437(5)
20 C5 H1 1.09(2)
21 C6 H16 1.08(2)
22 C13 C11 1.411(5)
23 C13 H18 1.08(1)
24 C11 C12 1.429(4)
25 C11 C10 1.512(5)
26 C12 N3 1.380(5)
27 C10 C9 1.455(6)
28 C10 O2 1.260(6)
29 N3 H15 1.03(1)
30 N3 C8 1.378(5)
31 C9 C8 1.443(5)
32 C9 C4 1.409(5)
33 C8 C7 1.396(6)
34 C4 H14 1.07(2)
35 C4 C5 1.358(6)
36 C7 F17 1.359(6)
37 C7 C6 1.386(5)
38 C5 C6 1.437(5)
39 C5 H1 1.09(2)
40 C6 H16 1.08(2)
